data_2238813
loop_
_publ_author_name
'Zhang, Yantao'
'Lin, Zhuzhen'

_publ_section_title
;
 Dichloridobis[1-(2,4,6-trimethylphenyl)-1<i>H</i>-imidazole-\k<i>N</i>^3^]copper(II)
;
_journal_issue 11
_journal_name_full 'Acta Crystallographica Section E'
_journal_page_first m621
_journal_paper_doi 10.1107/S1600536813028821
_journal_volume 69
_journal_year 2013
_chemical_formula_iupac '[Cu Cl2 (C12 H14 N2)2]'
_chemical_formula_moiety 'C24 H28 Cl2 Cu N4'
_chemical_formula_sum 'C24 H28 Cl2 Cu N4'
_chemical_formula_weight 506.94
_chemical_name_systematic Dichloridobis[1-(2,4,6-trimethylphenyl)-1<i>H</i>-imidazole-\k<i>N</i>^3^]copper(II)
_space_group_IT_number 14
_symmetry_cell_setting monoclinic
_symmetry_space_group_name_Hall '-P 2ybc'
_symmetry_space_group_name_H-M 'P 1 21/c 1'
_atom_sites_solution_hydrogens geom
_atom_sites_solution_primary direct
_atom_sites_solution_secondary difmap
_audit_creation_method SHELXL-97
_cell_angle_alpha 90.00
_cell_angle_beta 92.674(8)
_cell_angle_gamma 90.00
_cell_formula_units_Z 2
_cell_length_a 7.1488(6)
_cell_length_b 19.7517(18)
_cell_length_c 8.5126(7)
_cell_measurement_reflns_used 7467
_cell_measurement_temperature 298(2)
_cell_measurement_theta_max 27.04
_cell_measurement_theta_min 2.19
_cell_volume 1200.68(18)
_computing_cell_refinement 'SAINT (Bruker, 2008)'
_computing_data_collection 'APEX2 (Bruker, 2008)'
_computing_data_reduction 'SAINT (Bruker, 2008)'
_computing_molecular_graphics 'SHELXTL (Sheldrick, 2008)'
_computing_publication_material 'publCIF (Westrip, 2010)'
_computing_structure_refinement 'SHELXL97 (Sheldrick, 2008)'
_computing_structure_solution 'SHELXS97 (Sheldrick, 2008)'
_diffrn_ambient_temperature 298(2)
_diffrn_measured_fraction_theta_full 0.991
_diffrn_measured_fraction_theta_max 0.991
_diffrn_measurement_device_type 'Bruker APEX CCD'
_diffrn_measurement_method 'phi and omega scans'
_diffrn_radiation_monochromator graphite
_diffrn_radiation_source 'fine-focus sealed tube'
_diffrn_radiation_type CuK\a
_diffrn_radiation_wavelength 1.54178
_diffrn_reflns_av_R_equivalents 0.0357
_diffrn_reflns_av_sigmaI/netI 0.0361
_diffrn_reflns_limit_h_max 8
_diffrn_reflns_limit_h_min -7
_diffrn_reflns_limit_k_max 23
_diffrn_reflns_limit_k_min -21
_diffrn_reflns_limit_l_max 9
_diffrn_reflns_limit_l_min -10
_diffrn_reflns_number 5702
_diffrn_reflns_theta_full 66.94
_diffrn_reflns_theta_max 66.94
_diffrn_reflns_theta_min 4.48
_diffrn_standards_number 0
_exptl_absorpt_coefficient_mu 3.468
_exptl_absorpt_correction_T_max 0.8457
_exptl_absorpt_correction_T_min 0.3107
_exptl_absorpt_correction_type multi-scan
_exptl_absorpt_process_details '(<i>SADABS</i>; Bruker, 2008)'
_exptl_crystal_colour green
_exptl_crystal_density_diffrn 1.402
_exptl_crystal_density_method 'not measured'
_exptl_crystal_description plate
_exptl_crystal_F_000 526
_exptl_crystal_size_max 0.44
_exptl_crystal_size_mid 0.32
_exptl_crystal_size_min 0.05
_refine_diff_density_max 1.164
_refine_diff_density_min -1.181
_refine_ls_extinction_method none
_refine_ls_goodness_of_fit_ref 1.024
_refine_ls_hydrogen_treatment constr
_refine_ls_matrix_type full
_refine_ls_number_parameters 145
_refine_ls_number_reflns 2114
_refine_ls_number_restraints 0
_refine_ls_restrained_S_all 1.024
_refine_ls_R_factor_all 0.0646
_refine_ls_R_factor_gt 0.0521
_refine_ls_shift/su_max 0.000
_refine_ls_shift/su_mean 0.000
_refine_ls_structure_factor_coef Fsqd
_refine_ls_weighting_details 'calc w=1/[\s^2^(Fo^2^)+(0.0792P)^2^+1.6476P] where P=(Fo^2^+2Fc^2^)/3'
_refine_ls_weighting_scheme calc
_refine_ls_wR_factor_gt 0.1324
_refine_ls_wR_factor_ref 0.1446
_reflns_number_gt 1738
_reflns_number_total 2114
_reflns_threshold_expression I>2sigma(I)
_cod_data_source_file wm2773.cif
_cod_data_source_block I
_cod_original_sg_symbol_H-M 'P 21/c'
_cod_database_code 2238813

loop_
_symmetry_equiv_pos_as_xyz
'x, y, z'
'-x, y+1/2, -z+1/2'
'-x, -y, -z'
'x, -y-1/2, z-1/2'

loop_
_atom_site_type_symbol
_atom_site_label
_atom_site_fract_x
_atom_site_fract_y
_atom_site_fract_z
_atom_site_U_iso_or_equiv
_atom_site_adp_type
_atom_site_calc_flag
_atom_site_refinement_flags
_atom_site_occupancy
_atom_site_symmetry_multiplicity
Cu Cu1 0.5000 0.5000 0.5000 0.0301(3) Uani d S 1 2
Cl Cl1 0.2765(2) 0.45641(8) 0.65130(12) 0.0843(6) Uani d . 1 1
N N1 0.3864(4) 0.45022(13) 0.3140(3) 0.0271(6) Uani d . 1 1
N N2 0.2163(4) 0.37951(14) 0.1669(3) 0.0298(6) Uani d . 1 1
C C5 -0.0735(5) 0.33960(18) 0.0315(4) 0.0321(7) Uani d . 1 1
C C7 -0.1896(5) 0.28533(19) -0.0109(4) 0.0370(8) Uani d . 1 1
H H7 -0.2996 0.2937 -0.0704 0.044 Uiso calc R 1 1
C C4 0.0884(4) 0.32493(17) 0.1230(4) 0.0292(7) Uani d . 1 1
C C1 0.2452(5) 0.40602(17) 0.3112(4) 0.0305(7) Uani d . 1 1
H H1 0.1762 0.3950 0.3976 0.037 Uiso calc R 1 1
C C2 0.4488(5) 0.45081(18) 0.1632(4) 0.0348(8) Uani d . 1 1
H H2 0.5475 0.4769 0.1295 0.042 Uiso calc R 1 1
C C8 -0.1471(5) 0.21907(18) 0.0325(4) 0.0358(8) Uani d . 1 1
C C11 0.1388(5) 0.25940(17) 0.1680(4) 0.0296(7) Uani d . 1 1
C C10 0.0168(5) 0.20712(18) 0.1221(4) 0.0345(8) Uani d . 1 1
H H10 0.0461 0.1630 0.1525 0.041 Uiso calc R 1 1
C C12 0.3186(5) 0.2443(2) 0.2602(4) 0.0399(9) Uani d . 1 1
H H12A 0.3064 0.2570 0.3681 0.060 Uiso calc R 1 1
H H12B 0.4189 0.2695 0.2171 0.060 Uiso calc R 1 1
H H12C 0.3452 0.1968 0.2543 0.060 Uiso calc R 1 1
C C6 -0.1178(5) 0.41059(19) -0.0233(5) 0.0430(9) Uani d . 1 1
H H6A -0.1165 0.4405 0.0657 0.065 Uiso calc R 1 1
H H6B -0.2395 0.4114 -0.0760 0.065 Uiso calc R 1 1
H H6C -0.0256 0.4251 -0.0946 0.065 Uiso calc R 1 1
C C9 -0.2722(6) 0.1608(2) -0.0181(6) 0.0521(10) Uani d . 1 1
H H9A -0.2241 0.1196 0.0282 0.078 Uiso calc R 1 1
H H9B -0.2757 0.1569 -0.1306 0.078 Uiso calc R 1 1
H H9C -0.3965 0.1687 0.0160 0.078 Uiso calc R 1 1
C C3 0.3455(5) 0.40795(19) 0.0722(4) 0.0372(8) Uani d . 1 1
H H3 0.3590 0.3993 -0.0341 0.045 Uiso calc R 1 1

loop_
_atom_site_aniso_label
_atom_site_aniso_U_11
_atom_site_aniso_U_22
_atom_site_aniso_U_33
_atom_site_aniso_U_12
_atom_site_aniso_U_13
_atom_site_aniso_U_23
Cu1 0.0369(4) 0.0328(4) 0.0208(4) -0.0118(3) 0.0032(3) -0.0030(3)
Cl1 0.1018(10) 0.1223(12) 0.0307(5) -0.0855(9) 0.0242(5) -0.0249(6)
N1 0.0296(14) 0.0288(14) 0.0230(13) -0.0028(11) 0.0024(10) -0.0001(11)
N2 0.0329(14) 0.0316(15) 0.0252(13) -0.0094(12) 0.0043(11) -0.0045(11)
C5 0.0282(16) 0.0331(18) 0.0352(17) -0.0009(14) 0.0049(13) -0.0074(15)
C7 0.0271(17) 0.042(2) 0.042(2) -0.0025(15) -0.0027(14) -0.0063(16)
C4 0.0296(16) 0.0339(17) 0.0242(15) -0.0089(14) 0.0044(12) -0.0074(14)
C1 0.0339(17) 0.0350(17) 0.0229(15) -0.0094(14) 0.0042(13) -0.0035(13)
C2 0.0401(19) 0.0388(19) 0.0259(17) -0.0128(15) 0.0050(14) -0.0009(14)
C8 0.0323(18) 0.0363(19) 0.0391(19) -0.0084(15) 0.0041(14) -0.0085(15)
C11 0.0331(17) 0.0327(18) 0.0234(16) -0.0054(14) 0.0045(13) -0.0011(13)
C10 0.0372(19) 0.0314(18) 0.0354(18) -0.0055(15) 0.0057(14) -0.0022(15)
C12 0.042(2) 0.042(2) 0.0352(19) -0.0074(16) -0.0045(15) 0.0033(16)
C6 0.038(2) 0.036(2) 0.055(2) 0.0018(16) -0.0016(17) -0.0028(17)
C9 0.042(2) 0.043(2) 0.071(3) -0.0121(18) -0.0017(19) -0.012(2)
C3 0.045(2) 0.046(2) 0.0213(16) -0.0150(17) 0.0087(14) -0.0058(15)

loop_
_atom_type_symbol
_atom_type_description
_atom_type_scat_dispersion_real
_atom_type_scat_dispersion_imag
_atom_type_scat_source
C C 0.0181 0.0091 'International Tables Vol C Tables 4.2.6.8 and 6.1.1.4'
H H 0.0000 0.0000 'International Tables Vol C Tables 4.2.6.8 and 6.1.1.4'
N N 0.0311 0.0180 'International Tables Vol C Tables 4.2.6.8 and 6.1.1.4'
Cl Cl 0.3639 0.7018 'International Tables Vol C Tables 4.2.6.8 and 6.1.1.4'
Cu Cu -1.9646 0.5888 'International Tables Vol C Tables 4.2.6.8 and 6.1.1.4'

loop_
_geom_angle_atom_site_label_1
_geom_angle_atom_site_label_2
_geom_angle_atom_site_label_3
_geom_angle_site_symmetry_1
_geom_angle_site_symmetry_3
_geom_angle
N1 Cu1 N1 3_666 . 180.00(13)
N1 Cu1 Cl1 3_666 3_666 89.56(8)
N1 Cu1 Cl1 . 3_666 90.44(8)
N1 Cu1 Cl1 3_666 . 90.44(8)
N1 Cu1 Cl1 . . 89.56(8)
Cl1 Cu1 Cl1 3_666 . 180.00(7)
C1 N1 C2 . . 105.5(3)
C1 N1 Cu1 . . 127.8(2)
C2 N1 Cu1 . . 126.5(2)
C1 N2 C3 . . 107.4(3)
C1 N2 C4 . . 126.4(3)
C3 N2 C4 . . 125.8(3)
N1 C1 N2 . . 110.8(3)
N1 C1 H1 . . 124.6
N2 C1 H1 . . 124.6
C3 C2 N1 . . 109.8(3)
C3 C2 H2 . . 125.1
N1 C2 H2 . . 125.1
C2 C3 N2 . . 106.6(3)
C2 C3 H3 . . 126.7
N2 C3 H3 . . 126.7
C11 C4 C5 . . 123.0(3)
C11 C4 N2 . . 117.9(3)
C5 C4 N2 . . 119.1(3)
C7 C5 C4 . . 117.0(3)
C7 C5 C6 . . 121.4(3)
C4 C5 C6 . . 121.5(3)
C5 C6 H6A . . 109.5
C5 C6 H6B . . 109.5
H6A C6 H6B . . 109.5
C5 C6 H6C . . 109.5
H6A C6 H6C . . 109.5
H6B C6 H6C . . 109.5
C8 C7 C5 . . 122.4(3)
C8 C7 H7 . . 118.8
C5 C7 H7 . . 118.8
C10 C8 C7 . . 118.3(3)
C10 C8 C9 . . 120.1(3)
C7 C8 C9 . . 121.6(3)
C8 C9 H9A . . 109.5
C8 C9 H9B . . 109.5
H9A C9 H9B . . 109.5
C8 C9 H9C . . 109.5
H9A C9 H9C . . 109.5
H9B C9 H9C . . 109.5
C8 C10 C11 . . 121.9(3)
C8 C10 H10 . . 119.0
C11 C10 H10 . . 119.0
C4 C11 C10 . . 117.4(3)
C4 C11 C12 . . 122.1(3)
C10 C11 C12 . . 120.5(3)
C11 C12 H12A . . 109.5
C11 C12 H12B . . 109.5
H12A C12 H12B . . 109.5
C11 C12 H12C . . 109.5
H12A C12 H12C . . 109.5
H12B C12 H12C . . 109.5

loop_
_geom_bond_atom_site_label_1
_geom_bond_atom_site_label_2
_geom_bond_site_symmetry_2
_geom_bond_distance
Cu1 N1 3_666 2.004(3)
Cu1 N1 . 2.004(3)
Cu1 Cl1 3_666 2.2684(10)
Cu1 Cl1 . 2.2684(10)
N1 C1 . 1.334(4)
N1 C2 . 1.378(4)
N2 C1 . 1.343(4)
N2 C3 . 1.374(4)
N2 C4 . 1.451(4)
C1 H1 . 0.9300
C2 C3 . 1.345(5)
C2 H2 . 0.9300
C3 H3 . 0.9300
C4 C11 . 1.392(5)
C4 C5 . 1.395(5)
C5 C7 . 1.393(5)
C5 C6 . 1.507(5)
C6 H6A . 0.9600
C6 H6B . 0.9600
C6 H6C . 0.9600
C7 C8 . 1.390(5)
C7 H7 . 0.9300
C8 C10 . 1.388(5)
C8 C9 . 1.509(5)
C9 H9A . 0.9600
C9 H9B . 0.9600
C9 H9C . 0.9600
C10 C11 . 1.396(5)
C10 H10 . 0.9300
C11 C12 . 1.504(5)
C12 H12A . 0.9600
C12 H12B . 0.9600
C12 H12C . 0.9600

loop_
_geom_hbond_atom_site_label_D
_geom_hbond_atom_site_label_H
_geom_hbond_atom_site_label_A
_geom_hbond_distance_DH
_geom_hbond_distance_HA
_geom_hbond_distance_DA
_geom_hbond_angle_DHA
C1 H1 Cl1 0.93 2.55 3.060(4) 115

loop_
_geom_torsion_atom_site_label_1
_geom_torsion_atom_site_label_2
_geom_torsion_atom_site_label_3
_geom_torsion_atom_site_label_4
_geom_torsion_site_symmetry_1
_geom_torsion
Cl1 Cu1 N1 C1 3_666 174.6(3)
Cl1 Cu1 N1 C1 . -5.4(3)
Cl1 Cu1 N1 C2 3_666 0.1(3)
Cl1 Cu1 N1 C2 . -179.9(3)
C2 N1 C1 N2 . -0.3(4)
Cu1 N1 C1 N2 . -175.7(2)
C3 N2 C1 N1 . 0.1(4)
C4 N2 C1 N1 . 173.2(3)
C1 N1 C2 C3 . 0.4(4)
Cu1 N1 C2 C3 . 175.9(2)
N1 C2 C3 N2 . -0.3(4)
C1 N2 C3 C2 . 0.1(4)
C4 N2 C3 C2 . -173.0(3)
C1 N2 C4 C11 . -74.2(4)
C3 N2 C4 C11 . 97.6(4)
C1 N2 C4 C5 . 109.1(4)
C3 N2 C4 C5 . -79.1(4)
C11 C4 C5 C7 . 1.9(5)
N2 C4 C5 C7 . 178.4(3)
C11 C4 C5 C6 . -176.2(3)
N2 C4 C5 C6 . 0.3(5)
C4 C5 C7 C8 . -1.1(5)
C6 C5 C7 C8 . 177.1(4)
C5 C7 C8 C10 . 0.4(5)
C5 C7 C8 C9 . -178.4(4)
C7 C8 C10 C11 . -0.5(5)
C9 C8 C10 C11 . 178.3(3)
C5 C4 C11 C10 . -2.0(5)
N2 C4 C11 C10 . -178.6(3)
C5 C4 C11 C12 . 177.0(3)
N2 C4 C11 C12 . 0.4(5)
C8 C10 C11 C4 . 1.2(5)
C8 C10 C11 C12 . -177.8(3)
